data_7128808
loop_
_publ_author_name
'Berro, Patrick'
'Norouziyanlakvan, Somayeh'
'Rao, Gyaneshwar Kumar'
'Gabidullin, Bulat'
'Richeson, Darrin'

_publ_section_title
;
 Electrocatalytic reduction of CO<sub>2</sub> to CO and
 HCO<sub>2</sub><sup>-</sup> with Zn(II) complexes displaying cooperative
 ligand reduction.
;
_journal_issue 73
_journal_name_full 'Chemical communications (Cambridge, England)'
_journal_page_first 9292
_journal_page_last 9295
_journal_paper_doi 10.1039/d1cc03887g
_journal_volume 57
_journal_year 2021
_chemical_formula_sum 'C18 H17 Br2 N2 P Zn'
_chemical_formula_weight 517.49
_space_group_crystal_system monoclinic
_space_group_IT_number 4
_space_group_name_Hall 'P 2yb'
_space_group_name_H-M_alt 'P 1 21 1'
_atom_sites_solution_hydrogens geom
_audit_creation_method SHELXL-2016/6
_audit_update_record
;
2021-07-16 deposited with the CCDC.	2021-08-13 downloaded from the CCDC.
;
_cell_angle_alpha 90
_cell_angle_beta 92.223(2)
_cell_angle_gamma 90
_cell_formula_units_Z 4
_cell_length_a 9.2997(12)
_cell_length_b 17.268(2)
_cell_length_c 12.0322(15)
_cell_measurement_reflns_used 6864
_cell_measurement_temperature 200(2)
_cell_measurement_theta_max 27.92
_cell_measurement_theta_min 2.19
_cell_volume 1930.8(4)
_computing_cell_refinement 'APEX II (Bruker, 2009)'
_computing_data_collection 'APEX II (Bruker, 2009)'
_computing_data_reduction 'SAINT (Bruker)'
_computing_molecular_graphics 'Mercury (Macrae et al., 2008)'
_computing_publication_material 'CIFTAB (Sheldrick, 1997)'
_computing_structure_refinement 'SHELXL-2014/7 (Sheldrick, 2014)'
_computing_structure_solution 'XT (Sheldrick, 2014)'
_diffrn_ambient_temperature 200(2)
_diffrn_measured_fraction_theta_full 0.999
_diffrn_measured_fraction_theta_max 0.943
_diffrn_measurement_device_type 'Bruker APEX-II CCD'
_diffrn_measurement_method '\w scans'
_diffrn_radiation_type MoK\a
_diffrn_radiation_wavelength 0.71073
_diffrn_reflns_av_R_equivalents 0.0266
_diffrn_reflns_av_unetI/netI 0.0646
_diffrn_reflns_Laue_measured_fraction_full 0.999
_diffrn_reflns_Laue_measured_fraction_max 0.943
_diffrn_reflns_limit_h_max 12
_diffrn_reflns_limit_h_min -12
_diffrn_reflns_limit_k_max 23
_diffrn_reflns_limit_k_min -22
_diffrn_reflns_limit_l_max 15
_diffrn_reflns_limit_l_min -16
_diffrn_reflns_number 19945
_diffrn_reflns_point_group_measured_fraction_full 0.991
_diffrn_reflns_point_group_measured_fraction_max 0.902
_diffrn_reflns_theta_full 25.242
_diffrn_reflns_theta_max 29.272
_diffrn_reflns_theta_min 1.694
_exptl_absorpt_coefficient_mu 5.495
_exptl_absorpt_correction_T_max 0.7458
_exptl_absorpt_correction_T_min 0.4958
_exptl_absorpt_correction_type multi-scan
_exptl_absorpt_process_details 'SADABS, Bruker (2003)'
_exptl_crystal_colour colourless
_exptl_crystal_density_diffrn 1.780
_exptl_crystal_description block
_exptl_crystal_F_000 1016
_exptl_crystal_size_max 0.488
_exptl_crystal_size_mid 0.233
_exptl_crystal_size_min 0.166
_refine_diff_density_max 0.645
_refine_diff_density_min -0.470
_refine_diff_density_rms 0.078
_refine_ls_abs_structure_details
;
 Flack x determined using 2967 quotients [(I+)-(I-)]/[(I+)+(I-)]
 (Parsons, Flack and Wagner, Acta Cryst. B69 (2013) 249-259).
;
_refine_ls_abs_structure_Flack -0.002(5)
_refine_ls_extinction_method none
_refine_ls_goodness_of_fit_ref 0.903
_refine_ls_hydrogen_treatment constr
_refine_ls_matrix_type full
_refine_ls_number_parameters 435
_refine_ls_number_reflns 9485
_refine_ls_number_restraints 1
_refine_ls_restrained_S_all 0.903
_refine_ls_R_factor_all 0.0478
_refine_ls_R_factor_gt 0.0302
_refine_ls_shift/su_max 0.000
_refine_ls_shift/su_mean 0.000
_refine_ls_structure_factor_coef Fsqd
_refine_ls_weighting_details 'w=1/[\s^2^(Fo^2^)] where P=(Fo^2^+2Fc^2^)/3'
_refine_ls_weighting_scheme calc
_refine_ls_wR_factor_gt 0.0583
_refine_ls_wR_factor_ref 0.0633
_reflns_Friedel_coverage 0.856
_reflns_Friedel_fraction_full 0.982
_reflns_Friedel_fraction_max 0.859
_reflns_number_gt 7318
_reflns_number_total 9485
_reflns_threshold_expression 'I > 2\s(I)'
_cod_data_source_file d1cc03887g2.cif
_cod_data_source_block shelx
_cod_depositor_comments 'Adding full bibliography for 7128808--7128809.cif.'
_cod_original_sg_symbol_H-M 'P 21'
_cod_database_code 7128808
_shelx_shelxl_version_number 2016/6
_shelx_space_group_comment
;
The symmetry employed for this shelxl refinement is uniquely defined
by the following loop, which should always be used as a source of
symmetry information in preference to the above space-group names.
They are only intended as comments.
;
_shelx_estimated_absorpt_t_min 0.175
_shelx_estimated_absorpt_t_max 0.462

loop_
_space_group_symop_operation_xyz
'x, y, z'
'-x, y+1/2, -z'

loop_
_atom_site_label
_atom_site_type_symbol
_atom_site_fract_x
_atom_site_fract_y
_atom_site_fract_z
_atom_site_U_iso_or_equiv
_atom_site_adp_type
_atom_site_occupancy
_atom_site_site_symmetry_order
_atom_site_calc_flag
_atom_site_refinement_flags_posn
_atom_site_refinement_flags_adp
_atom_site_refinement_flags_occupancy
_atom_site_disorder_assembly
_atom_site_disorder_group
C1 C 0.3468(5) 0.3916(3) -0.2201(4) 0.0356(12) Uani 1 1 d . . . . .
H1 H 0.324532 0.444992 -0.229594 0.043 Uiso 1 1 calc R U . . .
C2 C 0.2895(6) 0.3400(3) -0.2960(5) 0.0410(13) Uani 1 1 d . . . . .
H2 H 0.228298 0.356618 -0.356378 0.049 Uiso 1 1 calc R U . . .
C3 C 0.3239(5) 0.2630(3) -0.2815(5) 0.0391(13) Uani 1 1 d . . . . .
H3 H 0.286799 0.225698 -0.333036 0.047 Uiso 1 1 calc R U . . .
C4 C 0.4110(5) 0.2398(3) -0.1937(5) 0.0350(12) Uani 1 1 d . . . . .
H4 H 0.431713 0.186392 -0.182529 0.042 Uiso 1 1 calc R U . . .
C5 C 0.4696(5) 0.2958(3) -0.1201(4) 0.0292(11) Uani 1 1 d . . . . .
C6 C 0.6213(6) 0.1957(3) -0.0304(5) 0.0477(15) Uani 1 1 d . . . . .
H6A H 0.543022 0.159317 -0.016619 0.072 Uiso 1 1 calc R U . . .
H6B H 0.695683 0.191175 0.029172 0.072 Uiso 1 1 calc R U . . .
H6C H 0.662915 0.183577 -0.101929 0.072 Uiso 1 1 calc R U . . .
C7 C 0.8219(5) 0.3273(3) 0.0663(4) 0.0299(11) Uani 1 1 d . . . . .
C8 C 0.8971(6) 0.3537(3) -0.0238(4) 0.0356(12) Uani 1 1 d . . . . .
H8 H 0.846733 0.378065 -0.084356 0.043 Uiso 1 1 calc R U . . .
C9 C 1.0434(6) 0.3448(3) -0.0260(5) 0.0442(14) Uani 1 1 d . . . . .
H9 H 1.093520 0.362028 -0.088660 0.053 Uiso 1 1 calc R U . . .
C10 C 1.1185(6) 0.3107(3) 0.0631(5) 0.0449(14) Uani 1 1 d . . . . .
H10 H 1.220114 0.305466 0.061879 0.054 Uiso 1 1 calc R U . . .
C11 C 1.0458(6) 0.2843(3) 0.1532(5) 0.0448(14) Uani 1 1 d . . . . .
H11 H 1.097107 0.260617 0.213942 0.054 Uiso 1 1 calc R U . . .
C12 C 0.8972(5) 0.2925(3) 0.1552(5) 0.0377(13) Uani 1 1 d . . . . .
H12 H 0.846932 0.274401 0.217312 0.045 Uiso 1 1 calc R U . . .
C13 C 0.5664(5) 0.3112(3) 0.1945(4) 0.0331(12) Uani 1 1 d . . . . .
C14 C 0.6094(6) 0.3543(3) 0.2876(5) 0.0490(15) Uani 1 1 d . . . . .
H14 H 0.671981 0.397287 0.279778 0.059 Uiso 1 1 calc R U . . .
C15 C 0.5615(7) 0.3349(4) 0.3924(5) 0.0598(18) Uani 1 1 d . . . . .
H15 H 0.592903 0.363796 0.456013 0.072 Uiso 1 1 calc R U . . .
C16 C 0.4688(7) 0.2739(4) 0.4031(6) 0.064(2) Uani 1 1 d . . . . .
H16 H 0.436896 0.259972 0.474427 0.077 Uiso 1 1 calc R U . . .
C17 C 0.4223(7) 0.2332(4) 0.3114(6) 0.0601(19) Uani 1 1 d . . . . .
H17 H 0.355577 0.192067 0.319270 0.072 Uiso 1 1 calc R U . . .
C18 C 0.4707(6) 0.2508(3) 0.2070(5) 0.0439(14) Uani 1 1 d . . . . .
H18 H 0.438386 0.221448 0.144058 0.053 Uiso 1 1 calc R U . . .
C19 C -0.0273(6) 0.6629(3) 0.1967(5) 0.0394(13) Uani 1 1 d . . . . .
H19 H -0.036802 0.717593 0.191449 0.047 Uiso 1 1 calc R U . . .
C20 C -0.0947(6) 0.6181(3) 0.1162(5) 0.0425(14) Uani 1 1 d . . . . .
H20 H -0.148569 0.640917 0.055990 0.051 Uiso 1 1 calc R U . . .
C21 C -0.0816(6) 0.5387(3) 0.1257(5) 0.0405(13) Uani 1 1 d . . . . .
H21 H -0.128067 0.505834 0.072203 0.049 Uiso 1 1 calc R U . . .
C22 C -0.0023(5) 0.5078(3) 0.2115(4) 0.0341(12) Uani 1 1 d . . . . .
H22 H 0.005730 0.453187 0.218661 0.041 Uiso 1 1 calc R U . . .
C23 C 0.0680(5) 0.5563(3) 0.2900(4) 0.0266(10) Uani 1 1 d . . . . .
C24 C 0.1933(6) 0.4445(3) 0.3755(5) 0.0402(13) Uani 1 1 d . . . . .
H24A H 0.106811 0.413251 0.385228 0.060 Uiso 1 1 calc R U . . .
H24B H 0.263821 0.433571 0.436143 0.060 Uiso 1 1 calc R U . . .
H24C H 0.234874 0.431732 0.304190 0.060 Uiso 1 1 calc R U . . .
C25 C 0.4230(5) 0.5652(3) 0.4712(4) 0.0301(11) Uani 1 1 d . . . . .
C26 C 0.4897(6) 0.5739(3) 0.3714(5) 0.0413(13) Uani 1 1 d . . . . .
H26 H 0.433676 0.589282 0.307466 0.050 Uiso 1 1 calc R U . . .
C27 C 0.6341(6) 0.5612(3) 0.3617(5) 0.0490(16) Uani 1 1 d . . . . .
H27 H 0.676985 0.566545 0.291744 0.059 Uiso 1 1 calc R U . . .
C28 C 0.7158(6) 0.5407(4) 0.4542(6) 0.0547(17) Uani 1 1 d . . . . .
H28 H 0.816670 0.533768 0.449365 0.066 Uiso 1 1 calc R U . . .
C29 C 0.6510(6) 0.5301(4) 0.5551(6) 0.0585(19) Uani 1 1 d . . . . .
H29 H 0.707490 0.514567 0.618662 0.070 Uiso 1 1 calc R U . . .
C30 C 0.5057(6) 0.5420(3) 0.5635(5) 0.0422(14) Uani 1 1 d . . . . .
H30 H 0.461892 0.534261 0.632695 0.051 Uiso 1 1 calc R U . . .
C31 C 0.1678(5) 0.5586(3) 0.6067(4) 0.0293(11) Uani 1 1 d . . . . .
C32 C 0.0629(5) 0.5010(3) 0.6165(5) 0.0358(12) Uani 1 1 d . . . . .
H32 H 0.032526 0.471615 0.553154 0.043 Uiso 1 1 calc R U . . .
C33 C 0.0034(5) 0.4868(3) 0.7184(5) 0.0408(14) Uani 1 1 d . . . . .
H33 H -0.068759 0.448252 0.724678 0.049 Uiso 1 1 calc R U . . .
C34 C 0.0491(6) 0.5287(3) 0.8101(5) 0.0457(15) Uani 1 1 d . . . . .
H34 H 0.009190 0.518480 0.880121 0.055 Uiso 1 1 calc R U . . .
C35 C 0.1521(6) 0.5852(3) 0.8015(5) 0.0491(15) Uani 1 1 d . . . . .
H35 H 0.183573 0.613443 0.865711 0.059 Uiso 1 1 calc R U . . .
C36 C 0.2104(6) 0.6012(3) 0.7000(5) 0.0384(13) Uani 1 1 d . . . . .
H36 H 0.279536 0.641351 0.694131 0.046 Uiso 1 1 calc R U . . .
N1 N 0.4333(4) 0.3706(2) -0.1324(3) 0.0281(9) Uani 1 1 d . . . . .
N2 N 0.5642(4) 0.2755(2) -0.0331(4) 0.0335(10) Uani 1 1 d . . . . .
N3 N 0.0508(4) 0.6336(2) 0.2821(3) 0.0301(9) Uani 1 1 d . . . . .
N4 N 0.1552(4) 0.5270(2) 0.3770(4) 0.0294(9) Uani 1 1 d . . . . .
P1 P 0.62790(14) 0.34184(7) 0.06068(11) 0.0292(3) Uani 1 1 d . . . . .
P2 P 0.23338(13) 0.58802(7) 0.47343(11) 0.0272(3) Uani 1 1 d . . . . .
Br1 Br 0.65092(6) 0.54364(3) -0.11918(5) 0.04064(14) Uani 1 1 d . . . . .
Br2 Br 0.33225(6) 0.49988(3) 0.08758(5) 0.04574(16) Uani 1 1 d . . . . .
Br3 Br 0.26225(6) 0.80453(3) 0.31736(5) 0.04730(16) Uani 1 1 d . . . . .
Br4 Br -0.04662(6) 0.74721(4) 0.52538(5) 0.05175(18) Uani 1 1 d . . . . .
Zn1 Zn 0.51443(6) 0.45360(3) -0.02321(5) 0.02979(14) Uani 1 1 d . . . . .
Zn2 Zn 0.13335(6) 0.70824(3) 0.40568(5) 0.02994(14) Uani 1 1 d . . . . .

loop_
_atom_site_aniso_label
_atom_site_aniso_U_11
_atom_site_aniso_U_22
_atom_site_aniso_U_33
_atom_site_aniso_U_23
_atom_site_aniso_U_13
_atom_site_aniso_U_12
C1 0.034(3) 0.039(3) 0.034(3) 0.004(2) 0.001(2) 0.005(2)
C2 0.042(3) 0.046(4) 0.034(3) 0.001(3) -0.009(3) 0.003(2)
C3 0.038(3) 0.042(3) 0.036(4) -0.007(3) -0.002(2) -0.004(2)
C4 0.039(3) 0.028(3) 0.038(3) -0.007(2) 0.000(2) -0.001(2)
C5 0.035(3) 0.028(3) 0.025(3) -0.002(2) 0.007(2) -0.001(2)
C6 0.062(4) 0.025(3) 0.055(4) -0.002(3) -0.021(3) 0.009(2)
C7 0.036(3) 0.024(3) 0.030(3) 0.000(2) -0.002(2) -0.0022(19)
C8 0.045(3) 0.034(3) 0.028(3) 0.002(2) -0.003(2) -0.002(2)
C9 0.046(3) 0.044(3) 0.044(4) 0.005(3) 0.012(3) 0.000(2)
C10 0.032(3) 0.041(3) 0.062(4) 0.002(3) 0.001(3) 0.002(2)
C11 0.044(3) 0.044(4) 0.046(4) 0.010(3) -0.007(3) 0.003(2)
C12 0.041(3) 0.034(3) 0.038(3) 0.008(2) 0.001(2) 0.001(2)
C13 0.037(3) 0.034(3) 0.029(3) 0.005(2) 0.000(2) 0.001(2)
C14 0.065(4) 0.048(4) 0.034(4) -0.001(3) 0.010(3) -0.001(3)
C15 0.076(5) 0.071(5) 0.033(4) -0.003(3) 0.012(3) 0.010(4)
C16 0.077(5) 0.081(5) 0.036(4) 0.019(4) 0.022(4) 0.021(4)
C17 0.052(4) 0.065(4) 0.064(5) 0.026(4) 0.022(4) 0.003(3)
C18 0.044(3) 0.039(3) 0.048(4) 0.013(3) 0.001(3) 0.003(2)
C19 0.044(3) 0.036(3) 0.037(4) 0.003(3) -0.004(3) 0.006(2)
C20 0.048(3) 0.048(4) 0.031(4) -0.001(3) -0.010(3) 0.008(3)
C21 0.040(3) 0.050(3) 0.032(3) -0.011(3) -0.001(2) -0.001(2)
C22 0.037(3) 0.031(3) 0.035(3) -0.004(2) 0.000(2) 0.000(2)
C23 0.032(3) 0.026(3) 0.022(3) -0.004(2) 0.007(2) 0.0006(19)
C24 0.051(3) 0.025(3) 0.045(4) -0.002(2) 0.003(3) 0.003(2)
C25 0.030(3) 0.028(3) 0.032(3) 0.004(2) 0.000(2) 0.0012(19)
C26 0.044(3) 0.045(3) 0.035(3) 0.016(3) 0.005(3) 0.009(2)
C27 0.043(3) 0.052(4) 0.053(4) 0.015(3) 0.016(3) 0.007(3)
C28 0.034(3) 0.057(4) 0.074(5) 0.003(4) 0.010(3) 0.007(3)
C29 0.038(3) 0.094(6) 0.043(4) 0.011(3) -0.006(3) 0.018(3)
C30 0.036(3) 0.057(4) 0.034(3) 0.005(3) 0.003(2) 0.005(3)
C31 0.028(3) 0.031(3) 0.029(3) 0.006(2) 0.000(2) 0.0029(19)
C32 0.032(3) 0.040(3) 0.035(3) 0.005(3) -0.003(2) -0.001(2)
C33 0.035(3) 0.043(3) 0.044(4) 0.010(3) 0.007(3) -0.005(2)
C34 0.053(4) 0.050(4) 0.035(4) 0.006(3) 0.017(3) 0.002(3)
C35 0.072(4) 0.042(3) 0.033(4) -0.010(3) 0.011(3) -0.008(3)
C36 0.048(3) 0.034(3) 0.034(3) -0.001(2) 0.002(3) -0.006(2)
N1 0.031(2) 0.026(2) 0.027(2) -0.0011(17) -0.0029(18) 0.0020(16)
N2 0.041(2) 0.022(2) 0.037(3) -0.0004(18) -0.003(2) 0.0023(17)
N3 0.033(2) 0.030(2) 0.027(3) 0.0024(18) 0.0015(18) 0.0060(17)
N4 0.039(2) 0.021(2) 0.028(2) 0.0004(16) 0.0003(19) 0.0011(15)
P1 0.0357(7) 0.0244(7) 0.0273(8) 0.0018(5) -0.0010(6) -0.0002(5)
P2 0.0301(7) 0.0249(7) 0.0265(7) 0.0020(5) 0.0013(5) 0.0017(5)
Br1 0.0423(3) 0.0384(3) 0.0414(3) 0.0082(3) 0.0041(3) -0.0051(2)
Br2 0.0549(4) 0.0371(3) 0.0467(4) -0.0013(3) 0.0209(3) 0.0022(3)
Br3 0.0542(4) 0.0417(3) 0.0461(4) 0.0101(3) 0.0034(3) -0.0080(3)
Br4 0.0506(4) 0.0664(4) 0.0387(4) -0.0061(3) 0.0076(3) 0.0213(3)
Zn1 0.0362(3) 0.0241(3) 0.0291(4) 0.0004(3) 0.0012(3) 0.0009(2)
Zn2 0.0362(3) 0.0252(3) 0.0283(4) -0.0002(2) 0.0000(3) 0.0032(2)

loop_
_atom_type_symbol
_atom_type_description
_atom_type_scat_dispersion_real
_atom_type_scat_dispersion_imag
_atom_type_scat_source
C C 0.0033 0.0016 'International Tables Vol C Tables 4.2.6.8 and 6.1.1.4'
H H 0.0000 0.0000 'International Tables Vol C Tables 4.2.6.8 and 6.1.1.4'
N N 0.0061 0.0033 'International Tables Vol C Tables 4.2.6.8 and 6.1.1.4'
P P 0.1023 0.0942 'International Tables Vol C Tables 4.2.6.8 and 6.1.1.4'
Br Br -0.2901 2.4595 'International Tables Vol C Tables 4.2.6.8 and 6.1.1.4'
Zn Zn 0.2839 1.4301 'International Tables Vol C Tables 4.2.6.8 and 6.1.1.4'

loop_
_geom_angle_atom_site_label_1
_geom_angle_atom_site_label_2
_geom_angle_atom_site_label_3
_geom_angle
_geom_angle_site_symmetry_1
_geom_angle_site_symmetry_3
_geom_angle_publ_flag
N1 C1 C2 123.3(5) . . ?
N1 C1 H1 118.3 . . ?
C2 C1 H1 118.3 . . ?
C1 C2 C3 117.5(5) . . ?
C1 C2 H2 121.2 . . ?
C3 C2 H2 121.2 . . ?
C4 C3 C2 120.7(5) . . ?
C4 C3 H3 119.7 . . ?
C2 C3 H3 119.7 . . ?
C3 C4 C5 119.2(5) . . ?
C3 C4 H4 120.4 . . ?
C5 C4 H4 120.4 . . ?
N1 C5 N2 118.4(4) . . ?
N1 C5 C4 120.2(5) . . ?
N2 C5 C4 121.4(5) . . ?
N2 C6 H6A 109.5 . . ?
N2 C6 H6B 109.5 . . ?
H6A C6 H6B 109.5 . . ?
N2 C6 H6C 109.5 . . ?
H6A C6 H6C 109.5 . . ?
H6B C6 H6C 109.5 . . ?
C8 C7 C12 119.2(5) . . ?
C8 C7 P1 117.0(4) . . ?
C12 C7 P1 123.8(4) . . ?
C9 C8 C7 120.6(5) . . ?
C9 C8 H8 119.7 . . ?
C7 C8 H8 119.7 . . ?
C8 C9 C10 120.2(5) . . ?
C8 C9 H9 119.9 . . ?
C10 C9 H9 119.9 . . ?
C11 C10 C9 120.0(5) . . ?
C11 C10 H10 120.0 . . ?
C9 C10 H10 120.0 . . ?
C10 C11 C12 119.9(5) . . ?
C10 C11 H11 120.1 . . ?
C12 C11 H11 120.1 . . ?
C11 C12 C7 120.1(5) . . ?
C11 C12 H12 120.0 . . ?
C7 C12 H12 120.0 . . ?
C18 C13 C14 118.9(5) . . ?
C18 C13 P1 122.9(4) . . ?
C14 C13 P1 118.0(4) . . ?
C13 C14 C15 120.5(6) . . ?
C13 C14 H14 119.7 . . ?
C15 C14 H14 119.7 . . ?
C16 C15 C14 119.6(6) . . ?
C16 C15 H15 120.2 . . ?
C14 C15 H15 120.2 . . ?
C17 C16 C15 120.1(6) . . ?
C17 C16 H16 120.0 . . ?
C15 C16 H16 120.0 . . ?
C16 C17 C18 121.1(6) . . ?
C16 C17 H17 119.5 . . ?
C18 C17 H17 119.5 . . ?
C13 C18 C17 119.8(6) . . ?
C13 C18 H18 120.1 . . ?
C17 C18 H18 120.1 . . ?
N3 C19 C20 123.3(5) . . ?
N3 C19 H19 118.3 . . ?
C20 C19 H19 118.3 . . ?
C19 C20 C21 117.7(5) . . ?
C19 C20 H20 121.2 . . ?
C21 C20 H20 121.2 . . ?
C22 C21 C20 119.9(5) . . ?
C22 C21 H21 120.1 . . ?
C20 C21 H21 120.1 . . ?
C21 C22 C23 120.2(5) . . ?
C21 C22 H22 119.9 . . ?
C23 C22 H22 119.9 . . ?
N3 C23 N4 118.5(4) . . ?
N3 C23 C22 119.5(5) . . ?
N4 C23 C22 122.0(4) . . ?
N4 C24 H24A 109.5 . . ?
N4 C24 H24B 109.5 . . ?
H24A C24 H24B 109.5 . . ?
N4 C24 H24C 109.5 . . ?
H24A C24 H24C 109.5 . . ?
H24B C24 H24C 109.5 . . ?
C26 C25 C30 118.3(5) . . ?
C26 C25 P2 117.4(4) . . ?
C30 C25 P2 124.2(4) . . ?
C27 C26 C25 122.1(5) . . ?
C27 C26 H26 118.9 . . ?
C25 C26 H26 118.9 . . ?
C28 C27 C26 119.1(6) . . ?
C28 C27 H27 120.4 . . ?
C26 C27 H27 120.4 . . ?
C27 C28 C29 119.9(5) . . ?
C27 C28 H28 120.0 . . ?
C29 C28 H28 120.0 . . ?
C30 C29 C28 120.4(6) . . ?
C30 C29 H29 119.8 . . ?
C28 C29 H29 119.8 . . ?
C29 C30 C25 120.0(5) . . ?
C29 C30 H30 120.0 . . ?
C25 C30 H30 120.0 . . ?
C36 C31 C32 119.1(5) . . ?
C36 C31 P2 118.2(4) . . ?
C32 C31 P2 122.3(4) . . ?
C33 C32 C31 120.3(5) . . ?
C33 C32 H32 119.9 . . ?
C31 C32 H32 119.9 . . ?
C34 C33 C32 119.7(5) . . ?
C34 C33 H33 120.2 . . ?
C32 C33 H33 120.2 . . ?
C33 C34 C35 120.6(5) . . ?
C33 C34 H34 119.7 . . ?
C35 C34 H34 119.7 . . ?
C34 C35 C36 120.4(5) . . ?
C34 C35 H35 119.8 . . ?
C36 C35 H35 119.8 . . ?
C35 C36 C31 120.0(5) . . ?
C35 C36 H36 120.0 . . ?
C31 C36 H36 120.0 . . ?
C5 N1 C1 118.9(4) . . ?
C5 N1 Zn1 120.9(3) . . ?
C1 N1 Zn1 120.1(3) . . ?
C5 N2 C6 118.0(4) . . ?
C5 N2 P1 121.7(3) . . ?
C6 N2 P1 119.9(3) . . ?
C19 N3 C23 119.4(4) . . ?
C19 N3 Zn2 119.2(3) . . ?
C23 N3 Zn2 121.4(3) . . ?
C23 N4 C24 118.5(4) . . ?
C23 N4 P2 120.3(3) . . ?
C24 N4 P2 120.7(3) . . ?
N2 P1 C13 106.3(2) . . ?
N2 P1 C7 104.5(2) . . ?
C13 P1 C7 105.9(2) . . ?
N2 P1 Zn1 97.27(15) . . ?
C13 P1 Zn1 117.37(17) . . ?
C7 P1 Zn1 123.01(16) . . ?
N4 P2 C25 104.2(2) . . ?
N4 P2 C31 106.2(2) . . ?
C25 P2 C31 108.3(2) . . ?
N4 P2 Zn2 98.83(14) . . ?
C25 P2 Zn2 123.23(16) . . ?
C31 P2 Zn2 113.78(16) . . ?
N1 Zn1 Br2 110.18(11) . . ?
N1 Zn1 Br1 109.79(12) . . ?
Br2 Zn1 Br1 118.26(3) . . ?
N1 Zn1 P1 81.58(11) . . ?
Br2 Zn1 P1 110.57(4) . . ?
Br1 Zn1 P1 120.21(4) . . ?
N3 Zn2 Br3 107.25(12) . . ?
N3 Zn2 Br4 111.23(11) . . ?
Br3 Zn2 Br4 117.82(3) . . ?
N3 Zn2 P2 80.53(11) . . ?
Br3 Zn2 P2 124.86(4) . . ?
Br4 Zn2 P2 108.36(4) . . ?

loop_
_geom_bond_atom_site_label_1
_geom_bond_atom_site_label_2
_geom_bond_distance
_geom_bond_site_symmetry_2
_geom_bond_publ_flag
C1 N1 1.352(6) . ?
C1 C2 1.370(7) . ?
C1 H1 0.9500 . ?
C2 C3 1.377(7) . ?
C2 H2 0.9500 . ?
C3 C4 1.366(7) . ?
C3 H3 0.9500 . ?
C4 C5 1.407(7) . ?
C4 H4 0.9500 . ?
C5 N1 1.342(6) . ?
C5 N2 1.386(6) . ?
C6 N2 1.476(6) . ?
C6 H6A 0.9800 . ?
C6 H6B 0.9800 . ?
C6 H6C 0.9800 . ?
C7 C8 1.389(7) . ?
C7 C12 1.392(7) . ?
C7 P1 1.820(5) . ?
C8 C9 1.370(7) . ?
C8 H8 0.9500 . ?
C9 C10 1.387(8) . ?
C9 H9 0.9500 . ?
C10 C11 1.377(8) . ?
C10 H10 0.9500 . ?
C11 C12 1.391(7) . ?
C11 H11 0.9500 . ?
C12 H12 0.9500 . ?
C13 C18 1.383(7) . ?
C13 C14 1.390(7) . ?
C13 P1 1.809(5) . ?
C14 C15 1.394(8) . ?
C14 H14 0.9500 . ?
C15 C16 1.370(9) . ?
C15 H15 0.9500 . ?
C16 C17 1.365(10) . ?
C16 H16 0.9500 . ?
C17 C18 1.385(8) . ?
C17 H17 0.9500 . ?
C18 H18 0.9500 . ?
C19 N3 1.335(6) . ?
C19 C20 1.372(8) . ?
C19 H19 0.9500 . ?
C20 C21 1.381(7) . ?
C20 H20 0.9500 . ?
C21 C22 1.355(7) . ?
C21 H21 0.9500 . ?
C22 C23 1.405(7) . ?
C22 H22 0.9500 . ?
C23 N3 1.347(6) . ?
C23 N4 1.394(6) . ?
C24 N4 1.467(6) . ?
C24 H24A 0.9800 . ?
C24 H24B 0.9800 . ?
C24 H24C 0.9800 . ?
C25 C26 1.381(7) . ?
C25 C30 1.386(7) . ?
C25 P2 1.808(5) . ?
C26 C27 1.370(7) . ?
C26 H26 0.9500 . ?
C27 C28 1.370(9) . ?
C27 H27 0.9500 . ?
C28 C29 1.387(9) . ?
C28 H28 0.9500 . ?
C29 C30 1.375(7) . ?
C29 H29 0.9500 . ?
C30 H30 0.9500 . ?
C31 C36 1.387(7) . ?
C31 C32 1.401(7) . ?
C31 P2 1.810(5) . ?
C32 C33 1.386(7) . ?
C32 H32 0.9500 . ?
C33 C34 1.373(8) . ?
C33 H33 0.9500 . ?
C34 C35 1.375(8) . ?
C34 H34 0.9500 . ?
C35 C36 1.384(8) . ?
C35 H35 0.9500 . ?
C36 H36 0.9500 . ?
N1 Zn1 2.067(4) . ?
N2 P1 1.699(4) . ?
N3 Zn2 2.091(4) . ?
N4 P2 1.709(4) . ?
P1 Zn1 2.4030(13) . ?
P2 Zn2 2.4045(13) . ?
Br1 Zn1 2.3400(8) . ?
Br2 Zn1 2.3368(8) . ?
Br3 Zn2 2.3302(8) . ?
Br4 Zn2 2.3485(8) . ?

loop_
_geom_hbond_atom_site_label_D
_geom_hbond_atom_site_label_H
_geom_hbond_atom_site_label_A
_geom_hbond_distance_DH
_geom_hbond_distance_HA
_geom_hbond_distance_DA
_geom_hbond_angle_DHA
_geom_hbond_site_symmetry_A
C24 H24C Br2 0.98 3.03 3.864(6) 143.8 .
C24 H24A Br4 0.98 3.12 3.876(5) 135.0 2_546
C24 H24C Br2 0.98 3.03 3.864(6) 143.8 .

loop_
_geom_torsion_atom_site_label_1
_geom_torsion_atom_site_label_2
_geom_torsion_atom_site_label_3
_geom_torsion_atom_site_label_4
_geom_torsion
_geom_torsion_site_symmetry_1
_geom_torsion_site_symmetry_2
_geom_torsion_site_symmetry_3
_geom_torsion_site_symmetry_4
_geom_torsion_publ_flag
N1 C1 C2 C3 -0.6(8) . . . . ?
C1 C2 C3 C4 0.6(8) . . . . ?
C2 C3 C4 C5 -2.3(8) . . . . ?
C3 C4 C5 N1 3.9(7) . . . . ?
C3 C4 C5 N2 -176.7(5) . . . . ?
C12 C7 C8 C9 0.8(7) . . . . ?
P1 C7 C8 C9 -179.9(4) . . . . ?
C7 C8 C9 C10 -1.3(8) . . . . ?
C8 C9 C10 C11 1.2(8) . . . . ?
C9 C10 C11 C12 -0.5(9) . . . . ?
C10 C11 C12 C7 0.0(8) . . . . ?
C8 C7 C12 C11 -0.2(8) . . . . ?
P1 C7 C12 C11 -179.4(4) . . . . ?
C18 C13 C14 C15 2.6(8) . . . . ?
P1 C13 C14 C15 177.9(5) . . . . ?
C13 C14 C15 C16 -1.4(9) . . . . ?
C14 C15 C16 C17 -0.9(10) . . . . ?
C15 C16 C17 C18 2.1(10) . . . . ?
C14 C13 C18 C17 -1.4(8) . . . . ?
P1 C13 C18 C17 -176.5(4) . . . . ?
C16 C17 C18 C13 -0.9(9) . . . . ?
N3 C19 C20 C21 0.8(9) . . . . ?
C19 C20 C21 C22 -1.0(8) . . . . ?
C20 C21 C22 C23 -0.8(8) . . . . ?
C21 C22 C23 N3 2.9(7) . . . . ?
C21 C22 C23 N4 -177.4(5) . . . . ?
C30 C25 C26 C27 -0.7(8) . . . . ?
P2 C25 C26 C27 177.3(5) . . . . ?
C25 C26 C27 C28 -1.4(9) . . . . ?
C26 C27 C28 C29 2.6(10) . . . . ?
C27 C28 C29 C30 -1.7(10) . . . . ?
C28 C29 C30 C25 -0.4(9) . . . . ?
C26 C25 C30 C29 1.6(8) . . . . ?
P2 C25 C30 C29 -176.3(5) . . . . ?
C36 C31 C32 C33 -0.3(7) . . . . ?
P2 C31 C32 C33 -172.3(4) . . . . ?
C31 C32 C33 C34 -0.9(8) . . . . ?
C32 C33 C34 C35 0.8(9) . . . . ?
C33 C34 C35 C36 0.6(9) . . . . ?
C34 C35 C36 C31 -1.8(9) . . . . ?
C32 C31 C36 C35 1.6(8) . . . . ?
P2 C31 C36 C35 173.9(4) . . . . ?
N2 C5 N1 C1 176.8(4) . . . . ?
C4 C5 N1 C1 -3.8(7) . . . . ?
N2 C5 N1 Zn1 -0.8(6) . . . . ?
C4 C5 N1 Zn1 178.6(4) . . . . ?
C2 C1 N1 C5 2.2(7) . . . . ?
C2 C1 N1 Zn1 179.8(4) . . . . ?
N1 C5 N2 C6 -170.6(4) . . . . ?
C4 C5 N2 C6 10.0(7) . . . . ?
N1 C5 N2 P1 3.0(6) . . . . ?
C4 C5 N2 P1 -176.4(4) . . . . ?
C20 C19 N3 C23 1.3(8) . . . . ?
C20 C19 N3 Zn2 -175.0(4) . . . . ?
N4 C23 N3 C19 177.2(5) . . . . ?
C22 C23 N3 C19 -3.1(7) . . . . ?
N4 C23 N3 Zn2 -6.6(6) . . . . ?
C22 C23 N3 Zn2 173.1(3) . . . . ?
N3 C23 N4 C24 -170.0(4) . . . . ?
C22 C23 N4 C24 10.3(7) . . . . ?
N3 C23 N4 P2 2.0(6) . . . . ?
C22 C23 N4 P2 -177.6(4) . . . . ?
C5 N2 P1 C13 118.1(4) . . . . ?
C6 N2 P1 C13 -68.4(4) . . . . ?
C5 N2 P1 C7 -130.1(4) . . . . ?
C6 N2 P1 C7 43.4(5) . . . . ?
C5 N2 P1 Zn1 -3.2(4) . . . . ?
C6 N2 P1 Zn1 170.3(4) . . . . ?
C18 C13 P1 N2 -7.6(5) . . . . ?
C14 C13 P1 N2 177.3(4) . . . . ?
C18 C13 P1 C7 -118.4(5) . . . . ?
C14 C13 P1 C7 66.5(5) . . . . ?
C18 C13 P1 Zn1 99.9(4) . . . . ?
C14 C13 P1 Zn1 -75.3(4) . . . . ?
C8 C7 P1 N2 74.0(4) . . . . ?
C12 C7 P1 N2 -106.8(4) . . . . ?
C8 C7 P1 C13 -174.0(4) . . . . ?
C12 C7 P1 C13 5.2(5) . . . . ?
C8 C7 P1 Zn1 -35.0(5) . . . . ?
C12 C7 P1 Zn1 144.3(4) . . . . ?
C23 N4 P2 C25 -125.3(4) . . . . ?
C24 N4 P2 C25 46.6(4) . . . . ?
C23 N4 P2 C31 120.4(4) . . . . ?
C24 N4 P2 C31 -67.7(4) . . . . ?
C23 N4 P2 Zn2 2.4(4) . . . . ?
C24 N4 P2 Zn2 174.3(4) . . . . ?
C26 C25 P2 N4 59.1(4) . . . . ?
C30 C25 P2 N4 -123.0(4) . . . . ?
C26 C25 P2 C31 171.9(4) . . . . ?
C30 C25 P2 C31 -10.2(5) . . . . ?
C26 C25 P2 Zn2 -51.6(5) . . . . ?
C30 C25 P2 Zn2 126.2(4) . . . . ?
C36 C31 P2 N4 -177.4(4) . . . . ?
C32 C31 P2 N4 -5.3(5) . . . . ?
C36 C31 P2 C25 71.2(4) . . . . ?
C32 C31 P2 C25 -116.7(4) . . . . ?
C36 C31 P2 Zn2 -69.7(4) . . . . ?
C32 C31 P2 Zn2 102.3(4) . . . . ?
